data_7206616
loop_
_publ_author_name
'Yang, Xiu-Li'
'Xie, Ming-Hua'
'Zou, Chao'
'Wu, Chuan-De'

_publ_section_title
;
 Syntheses, crystal structures and optical properties of six homochiral
 coordination networks based on phenyl acid-amino acids
;
_journal_issue 21
_journal_name_full CrystEngComm
_journal_page_first 6422
_journal_paper_doi 10.1039/c1ce05422h
_journal_volume 13
_journal_year 2011
_chemical_formula_sum 'C36 H46 Cd3 Cl N4 Na O23'
_chemical_formula_weight 1298.41
_chemical_name_systematic
;
?
;
_space_group_IT_number 198
_symmetry_cell_setting cubic
_symmetry_space_group_name_Hall 'P 2ac 2ab 3'
_symmetry_space_group_name_H-M 'P 21 3'
_atom_sites_solution_hydrogens geom
_atom_sites_solution_primary direct
_atom_sites_solution_secondary difmap
_audit_creation_method SHELXL-97
_cell_angle_alpha 90.00
_cell_angle_beta 90.00
_cell_angle_gamma 90.00
_cell_formula_units_Z 4
_cell_length_a 17.01460(10)
_cell_length_b 17.01460(10)
_cell_length_c 17.01460(10)
_cell_measurement_reflns_used 7138
_cell_measurement_temperature 293(2)
_cell_measurement_theta_max 26.01
_cell_measurement_theta_min 3.39
_cell_volume 4925.67(5)
_computing_structure_refinement 'SHELXL-97 (Sheldrick, 1997)'
_computing_structure_solution 'SHELXS-97 (Sheldrick, 1990)'
_diffrn_ambient_temperature 293(2)
_diffrn_measured_fraction_theta_full 0.986
_diffrn_measured_fraction_theta_max 0.986
_diffrn_radiation_monochromator graphite
_diffrn_radiation_source 'fine-focus sealed tube'
_diffrn_radiation_type MoK\a
_diffrn_radiation_wavelength 0.71073
_diffrn_reflns_av_R_equivalents 0.0494
_diffrn_reflns_av_sigmaI/netI 0.0796
_diffrn_reflns_limit_h_max 15
_diffrn_reflns_limit_h_min -4
_diffrn_reflns_limit_k_max 20
_diffrn_reflns_limit_k_min -13
_diffrn_reflns_limit_l_max 15
_diffrn_reflns_limit_l_min -16
_diffrn_reflns_number 7138
_diffrn_reflns_theta_full 26.01
_diffrn_reflns_theta_max 26.01
_diffrn_reflns_theta_min 3.39
_exptl_absorpt_coefficient_mu 1.429
_exptl_absorpt_correction_T_max 0.796
_exptl_absorpt_correction_T_min 0.681
_exptl_absorpt_correction_type empirical
_exptl_crystal_colour colorless
_exptl_crystal_density_diffrn 1.751
_exptl_crystal_density_method 'not measured'
_exptl_crystal_description bloc
_exptl_crystal_F_000 2584
_exptl_crystal_size_max 0.38
_exptl_crystal_size_mid 0.23
_exptl_crystal_size_min 0.16
_platon_squeeze_details
;
;
_refine_diff_density_max 0.454
_refine_diff_density_min -0.352
_refine_diff_density_rms 0.083
_refine_ls_abs_structure_details 'Flack H D (1983), Acta Cryst. A39, 876-881'
_refine_ls_abs_structure_Flack 0.03(4)
_refine_ls_extinction_method none
_refine_ls_goodness_of_fit_ref 1.010
_refine_ls_hydrogen_treatment constr
_refine_ls_matrix_type full
_refine_ls_number_parameters 181
_refine_ls_number_reflns 3222
_refine_ls_number_restraints 0
_refine_ls_restrained_S_all 1.010
_refine_ls_R_factor_all 0.0551
_refine_ls_R_factor_gt 0.0365
_refine_ls_shift/su_max 0.000
_refine_ls_shift/su_mean 0.000
_refine_ls_structure_factor_coef Fsqd
_refine_ls_weighting_details 'calc w=1/[\s^2^(Fo^2^)+(0.0316P)^2^+0.0000P] where P=(Fo^2^+2Fc^2^)/3'
_refine_ls_weighting_scheme calc
_refine_ls_wR_factor_gt 0.0823
_refine_ls_wR_factor_ref 0.0847
_reflns_number_gt 2291
_reflns_number_total 3222
_reflns_threshold_expression >2sigma(I)
_cod_data_source_file c1ce05422h.txt
_cod_data_source_block New6
_cod_original_sg_symbol_H-M P2(1)3
_cod_database_code 7206616

loop_
_symmetry_equiv_pos_as_xyz
'x, y, z'
'-x+1/2, -y, z+1/2'
'-x, y+1/2, -z+1/2'
'x+1/2, -y+1/2, -z'
'z, x, y'
'z+1/2, -x+1/2, -y'
'-z+1/2, -x, y+1/2'
'-z, x+1/2, -y+1/2'
'y, z, x'
'-y, z+1/2, -x+1/2'
'y+1/2, -z+1/2, -x'
'-y+1/2, -z, x+1/2'

loop_
_atom_site_label
_atom_site_type_symbol
_atom_site_fract_x
_atom_site_fract_y
_atom_site_fract_z
_atom_site_U_iso_or_equiv
_atom_site_adp_type
_atom_site_occupancy
_atom_site_symmetry_multiplicity
_atom_site_calc_flag
_atom_site_refinement_flags
Cd1 Cd -0.09052(3) -1.08533(3) -0.33828(3) 0.03706(14) Uani 1 1 d .
Na1 Na -0.00496(13) -0.99504(13) -0.49504(13) 0.0360(10) Uani 1 3 d S
Cl1 Cl -0.18787(9) -1.18787(9) -0.18787(9) 0.0361(6) Uani 1 3 d S
O1 O 0.0048(4) -0.7965(3) -0.2903(4) 0.0783(19) Uani 1 1 d .
H11A H -0.0364 -0.7607 -0.2918 0.094 Uiso 1 1 calc R
O2 O 0.3353(4) -1.1719(4) -0.0302(3) 0.0860(18) Uani 1 1 d .
O3 O 0.3795(3) -1.0580(3) 0.0033(3) 0.0641(15) Uani 1 1 d .
O4 O -0.1152(2) -1.1644(3) -0.2303(3) 0.0487(12) Uani 1 1 d .
O5 O -0.0281(3) -1.0071(3) -0.2521(3) 0.0579(14) Uani 1 1 d .
O6 O 0.0102(3) -0.9561(3) -0.3631(3) 0.0418(11) Uani 1 1 d .
O7 O -0.2381(3) -1.2381(3) -0.2381(3) 0.065(3) Uani 1 3 d S
N1 N 0.1392(3) -0.8916(3) -0.2960(3) 0.0398(14) Uani 1 1 d .
H1D H 0.1705 -0.8570 -0.2660 0.048 Uiso 1 1 d .
C1 C 0.1906(5) -0.9578(5) -0.3132(5) 0.060(2) Uani 1 1 d .
H1A H 0.2318 -0.9402 -0.3485 0.072 Uiso 1 1 calc R
H1B H 0.1604 -0.9977 -0.3404 0.072 Uiso 1 1 calc R
C2 C 0.0324(5) -0.8368(5) -0.2185(5) 0.063(2) Uani 1 1 d .
H2A H -0.0117 -0.8496 -0.1846 0.076 Uiso 1 1 calc R
H2B H 0.0686 -0.8036 -0.1896 0.076 Uiso 1 1 calc R
C3 C 0.0730(3) -0.9106(4) -0.2460(3) 0.0377(15) Uani 1 1 d .
H3A H 0.0922 -0.9395 -0.2000 0.045 Uiso 1 1 calc R
C4 C 0.3410(4) -1.0991(5) -0.0404(4) 0.053(2) Uani 1 1 d .
C5 C 0.0156(4) -0.9626(4) -0.2906(4) 0.0353(16) Uani 1 1 d .
C6 C 0.2286(4) -0.9948(4) -0.2413(4) 0.0459(18) Uani 1 1 d .
C7 C 0.2707(5) -0.9495(5) -0.1880(5) 0.071(3) Uani 1 1 d .
H7A H 0.2736 -0.8953 -0.1944 0.085 Uiso 1 1 calc R
C8 C 0.2194(4) -1.0777(5) -0.2265(4) 0.064(2) Uani 1 1 d .
H8A H 0.1884 -1.1079 -0.2599 0.077 Uiso 1 1 calc R
C9 C 0.3083(5) -0.9854(5) -0.1252(5) 0.070(3) Uani 1 1 d .
H9A H 0.3393 -0.9555 -0.0916 0.084 Uiso 1 1 calc R
C10 C 0.2562(5) -1.1126(4) -0.1636(5) 0.061(2) Uani 1 1 d .
H10A H 0.2515 -1.1666 -0.1560 0.074 Uiso 1 1 calc R
C11 C 0.3000(4) -1.0680(4) -0.1117(4) 0.0486(18) Uani 1 1 d .

loop_
_atom_site_aniso_label
_atom_site_aniso_U_11
_atom_site_aniso_U_22
_atom_site_aniso_U_33
_atom_site_aniso_U_23
_atom_site_aniso_U_13
_atom_site_aniso_U_12
Cd1 0.0372(3) 0.0375(3) 0.0365(3) 0.0015(2) -0.0014(2) -0.0057(2)
Na1 0.0360(10) 0.0360(10) 0.0360(10) -0.0013(11) 0.0013(11) 0.0013(11)
Cl1 0.0361(6) 0.0361(6) 0.0361(6) 0.0037(7) 0.0037(7) 0.0037(7)
O1 0.073(4) 0.047(3) 0.115(5) -0.012(3) 0.027(4) 0.006(3)
O2 0.076(4) 0.115(5) 0.067(4) 0.049(4) -0.023(3) 0.001(4)
O3 0.052(3) 0.091(4) 0.050(3) -0.003(3) -0.019(3) 0.004(3)
O4 0.038(3) 0.058(3) 0.050(3) 0.016(3) 0.018(2) 0.008(2)
O5 0.074(4) 0.051(3) 0.048(3) 0.003(3) -0.006(3) -0.021(3)
O6 0.040(3) 0.049(3) 0.036(3) -0.002(2) -0.007(2) -0.001(2)
O7 0.065(3) 0.065(3) 0.065(3) -0.011(3) -0.011(3) -0.011(3)
N1 0.047(4) 0.037(4) 0.036(3) 0.010(2) -0.011(3) -0.003(3)
C1 0.066(5) 0.058(5) 0.056(5) 0.014(4) -0.004(4) -0.003(4)
C2 0.077(6) 0.049(5) 0.062(5) -0.007(4) 0.006(4) -0.005(5)
C3 0.044(4) 0.042(4) 0.026(3) 0.007(3) -0.003(3) -0.007(3)
C4 0.039(4) 0.071(6) 0.048(5) 0.032(4) 0.010(4) 0.004(4)
C5 0.042(4) 0.027(4) 0.037(4) 0.002(3) -0.003(3) -0.004(3)
C6 0.035(4) 0.052(5) 0.051(4) 0.017(4) -0.010(3) -0.001(3)
C7 0.077(6) 0.048(5) 0.088(7) 0.016(4) -0.033(5) -0.017(4)
C8 0.067(5) 0.070(6) 0.055(5) -0.001(5) -0.029(4) -0.013(5)
C9 0.064(6) 0.078(6) 0.068(6) 0.002(5) -0.039(4) -0.022(5)
C10 0.091(6) 0.039(4) 0.054(5) 0.019(4) -0.026(5) -0.017(4)
C11 0.037(4) 0.064(5) 0.045(5) 0.015(4) -0.005(3) -0.001(4)

loop_
_atom_type_symbol
_atom_type_description
_atom_type_scat_dispersion_real
_atom_type_scat_dispersion_imag
_atom_type_scat_source
C C 0.0033 0.0016 'International Tables Vol C Tables 4.2.6.8 and 6.1.1.4'
H H 0.0000 0.0000 'International Tables Vol C Tables 4.2.6.8 and 6.1.1.4'
N N 0.0061 0.0033 'International Tables Vol C Tables 4.2.6.8 and 6.1.1.4'
O O 0.0106 0.0060 'International Tables Vol C Tables 4.2.6.8 and 6.1.1.4'
Cd Cd -0.8075 1.2024 'International Tables Vol C Tables 4.2.6.8 and 6.1.1.4'
Cl Cl 0.1484 0.1585 'International Tables Vol C Tables 4.2.6.8 and 6.1.1.4'
Na Na 0.0362 0.0249 'International Tables Vol C Tables 4.2.6.8 and 6.1.1.4'

loop_
_geom_angle_atom_site_label_1
_geom_angle_atom_site_label_2
_geom_angle_atom_site_label_3
_geom_angle
_geom_angle_site_symmetry_1
_geom_angle_site_symmetry_3
O5 Cd1 O4 84.97(18) . .
O5 Cd1 N1 151.9(2) . 7_445
O4 Cd1 N1 85.95(17) . 7_445
O5 Cd1 O3 109.7(2) . 8_533
O4 Cd1 O3 123.71(17) . 8_533
N1 Cd1 O3 97.44(19) 7_445 8_533
O5 Cd1 O2 83.4(2) . 8_533
O4 Cd1 O2 77.13(19) . 8_533
N1 Cd1 O2 120.3(2) 7_445 8_533
O3 Cd1 O2 52.79(19) 8_533 8_533
O5 Cd1 O6 111.66(16) . 7_445
O4 Cd1 O6 150.92(15) . 7_445
N1 Cd1 O6 68.08(15) 7_445 7_445
O3 Cd1 O6 74.44(17) 8_533 7_445
O2 Cd1 O6 126.78(19) 8_533 7_445
O5 Cd1 O1 82.9(2) . 7_445
O4 Cd1 O1 86.93(16) . 7_445
N1 Cd1 O1 70.1(2) 7_445 7_445
O3 Cd1 O1 146.86(18) 8_533 7_445
O2 Cd1 O1 159.8(2) 8_533 7_445
O6 Cd1 O1 72.42(16) 7_445 7_445
O5 Cd1 Na1 92.39(13) . .
O4 Cd1 Na1 164.01(11) . .
N1 Cd1 Na1 103.16(12) 7_445 .
O3 Cd1 Na1 42.83(14) 8_533 .
O2 Cd1 Na1 86.90(16) 8_533 .
O6 Cd1 Na1 43.77(11) 7_445 .
O1 Cd1 Na1 108.43(14) 7_445 .
O3 Na1 O3 110.61(15) 8_533 2_534
O3 Na1 O3 110.61(15) 8_533 9_644
O3 Na1 O3 110.61(15) 2_534 9_644
O3 Na1 O6 157.5(2) 8_533 10_444
O3 Na1 O6 83.50(18) 2_534 10_444
O3 Na1 O6 78.53(16) 9_644 10_444
O3 Na1 O6 78.53(16) 8_533 7_445
O3 Na1 O6 157.5(2) 2_534 7_445
O3 Na1 O6 83.51(18) 9_644 7_445
O6 Na1 O6 82.36(19) 10_444 7_445
O3 Na1 O6 83.51(18) 8_533 .
O3 Na1 O6 78.53(16) 2_534 .
O3 Na1 O6 157.5(2) 9_644 .
O6 Na1 O6 82.36(19) 10_444 .
O6 Na1 O6 82.36(19) 7_445 .
O3 Na1 Cd1 123.34(14) 8_533 10_444
O3 Na1 Cd1 44.34(13) 2_534 10_444
O3 Na1 Cd1 125.39(13) 9_644 10_444
O6 Na1 Cd1 55.05(12) 10_444 10_444
O6 Na1 Cd1 113.31(17) 7_445 10_444
O6 Na1 Cd1 47.34(11) . 10_444
O3 Na1 Cd1 125.39(13) 8_533 7_445
O3 Na1 Cd1 123.33(14) 2_534 7_445
O3 Na1 Cd1 44.34(13) 9_644 7_445
O6 Na1 Cd1 47.34(11) 10_444 7_445
O6 Na1 Cd1 55.05(12) 7_445 7_445
O6 Na1 Cd1 113.31(17) . 7_445
Cd1 Na1 Cd1 102.20(7) 10_444 7_445
O3 Na1 Cd1 44.34(13) 8_533 .
O3 Na1 Cd1 125.39(13) 2_534 .
O3 Na1 Cd1 123.33(14) 9_644 .
O6 Na1 Cd1 113.31(17) 10_444 .
O6 Na1 Cd1 47.34(11) 7_445 .
O6 Na1 Cd1 55.06(12) . .
Cd1 Na1 Cd1 102.20(7) 10_444 .
Cd1 Na1 Cd1 102.20(7) 7_445 .
O7 Cl1 O4 110.8(2) . .
O7 Cl1 O4 110.8(2) . 9_645
O4 Cl1 O4 108.1(2) . 9_645
O7 Cl1 O4 110.8(2) . 5_546
O4 Cl1 O4 108.1(2) . 5_546
O4 Cl1 O4 108.1(2) 9_645 5_546
C2 O1 Cd1 111.0(4) . 10_444
C4 O2 Cd1 90.3(5) . 11_635
C4 O3 Na1 136.8(5) . 2_535
C4 O3 Cd1 95.2(5) . 11_635
Na1 O3 Cd1 92.8(2) 2_535 11_635
Cl1 O4 Cd1 133.9(2) . .
C5 O5 Cd1 107.4(4) . .
C5 O6 Na1 158.4(4) . .
C5 O6 Cd1 110.3(4) . 10_444
Na1 O6 Cd1 88.89(15) . 10_444
C3 N1 C1 114.3(5) . .
C3 N1 Cd1 105.6(4) . 10_444
C1 N1 Cd1 111.9(4) . 10_444
N1 C1 C6 114.5(6) . .
O1 C2 C3 106.0(6) . .
N1 C3 C2 110.6(6) . .
N1 C3 C5 109.6(5) . .
C2 C3 C5 110.1(6) . .
O3 C4 O2 121.7(7) . .
O3 C4 C11 123.0(8) . .
O2 C4 C11 115.3(8) . .
O6 C5 O5 122.1(6) . .
O6 C5 C3 119.5(6) . .
O5 C5 C3 118.3(6) . .
C7 C6 C8 119.0(6) . .
C7 C6 C1 121.0(7) . .
C8 C6 C1 120.0(6) . .
C9 C7 C6 119.8(7) . .
C10 C8 C6 120.6(7) . .
C7 C9 C11 120.7(7) . .
C8 C10 C11 120.4(6) . .
C10 C11 C9 119.3(6) . .
C10 C11 C4 125.1(7) . .
C9 C11 C4 115.6(7) . .

loop_
_geom_bond_atom_site_label_1
_geom_bond_atom_site_label_2
_geom_bond_distance
_geom_bond_site_symmetry_2
Cd1 O5 2.247(5) .
Cd1 O4 2.315(4) .
Cd1 N1 2.321(5) 7_445
Cd1 O3 2.383(5) 8_533
Cd1 O2 2.463(5) 8_533
Cd1 O6 2.505(4) 7_445
Cd1 O1 2.548(5) 7_445
Cd1 Na1 3.4050(18) .
Na1 O3 2.318(6) 8_533
Na1 O3 2.318(6) 2_534
Na1 O3 2.318(6) 9_644
Na1 O6 2.356(5) 10_444
Na1 O6 2.356(5) 7_445
Na1 O6 2.356(5) .
Na1 Cd1 3.4049(18) 10_444
Na1 Cd1 3.4050(18) 7_445
Cl1 O7 1.480(9) .
Cl1 O4 1.486(4) .
Cl1 O4 1.486(4) 9_645
Cl1 O4 1.486(4) 5_546
O1 C2 1.477(10) .
O1 Cd1 2.548(5) 10_444
O2 C4 1.255(10) .
O2 Cd1 2.463(5) 11_635
O3 C4 1.213(9) .
O3 Na1 2.318(6) 2_535
O3 Cd1 2.383(5) 11_635
O5 C5 1.248(7) .
O6 C5 1.241(7) .
O6 Cd1 2.504(4) 10_444
N1 C3 1.449(8) .
N1 C1 1.456(9) .
N1 Cd1 2.321(5) 10_444
C1 C6 1.520(10) .
C2 C3 1.508(10) .
C3 C5 1.521(8) .
C4 C11 1.496(9) .
C6 C7 1.388(10) .
C6 C8 1.442(10) .
C7 C9 1.387(10) .
C8 C10 1.374(9) .
C9 C11 1.431(10) .
C10 C11 1.384(9) .

loop_
_geom_hbond_atom_site_label_D
_geom_hbond_atom_site_label_H
_geom_hbond_atom_site_label_A
_geom_hbond_distance_DH
_geom_hbond_distance_HA
_geom_hbond_distance_DA
_geom_hbond_angle_DHA
_geom_hbond_site_symmetry_A
O1 H11A O2 0.93 2.62 3.073(9) 110.9 5_546
N1 H1D O7 0.94 2.33 3.160(5) 146.7 3_554

loop_
_platon_squeeze_void_nr
_platon_squeeze_void_average_x
_platon_squeeze_void_average_y
_platon_squeeze_void_average_z
_platon_squeeze_void_volume
_platon_squeeze_void_count_electrons
_platon_squeeze_void_content
1 0.037 0.037 0.037 317 41 ' '
2 -0.038 0.537 0.463 317 41 ' '
3 0.169 0.669 0.831 25 9 ' '
4 0.462 0.963 0.537 317 41 ' '
5 0.331 0.331 0.331 25 9 ' '
6 0.537 0.463 -0.037 317 41 ' '
7 0.669 0.831 0.169 25 9 ' '
8 0.830 0.169 0.669 25 9 ' '
